data_7054699
loop_
_publ_author_name
'\,Senocak, Ay\,seg\"ul'
'Karada\(g, Ahmet'
'Soylu, Mustafa Serkan'
'Anda\,c, \"Omer'

_publ_section_title
;
 Two novel cyanido-bridged polymeric complexes with suspension bridge type
 connections and a series of related complex salts: crystallographic and
 thermal characterizations
;
_journal_issue 5
_journal_name_full 'New J. Chem.'
_journal_page_first 3675
_journal_paper_doi 10.1039/C5NJ00071H
_journal_volume 39
_journal_year 2015
_chemical_absolute_configuration ad
_chemical_compound_source 'synthesis as described'
_chemical_formula_moiety 'C12 H32 Cd N4 O4, C4 N4 Ni, 2(H2 O)'
_chemical_formula_sum 'C16 H36 Cd N8 Ni O6'
_chemical_formula_weight 607.64
_chemical_name_systematic
;
 ?
;
_space_group_IT_number 19
_symmetry_cell_setting orthorhombic
_symmetry_Int_Tables_number 19
_symmetry_space_group_name_Hall 'P 2ac 2ab'
_symmetry_space_group_name_H-M 'P 21 21 21'
_atom_sites_solution_hydrogens geom
_atom_sites_solution_primary direct
_atom_sites_solution_secondary difmap
_audit_creation_date 2013-12-18T10:27:09-00:00
_audit_creation_method 'WinGX routine CIF_UPDATE'
_audit_update_record
;
2013-12-18 deposited with the CCDC.
2015-02-19 downloaded from the CCDC.
;
_cell_angle_alpha 90.000(5)
_cell_angle_beta 90.000(5)
_cell_angle_gamma 90.000(5)
_cell_formula_units_Z 4
_cell_length_a 9.6656(4)
_cell_length_b 14.9615(4)
_cell_length_c 17.9211(5)
_cell_measurement_reflns_used 0
_cell_measurement_temperature 293(2)
_cell_measurement_theta_max 0
_cell_measurement_theta_min 0
_cell_measurement_wavelength 0.71073
_cell_volume 2591.60(15)
_computing_molecular_graphics 'Ortep-3 for Windows (Farrugia, 1997)'
_computing_publication_material 'WinGX publication routines (Farrugia, 1999)'
_computing_structure_refinement 'SHELXL-97 (Sheldrick, 2008)'
_diffrn_ambient_temperature 293(2)
_diffrn_detector_area_resol_mean 10.0000
_diffrn_measured_fraction_theta_full 0.997
_diffrn_measured_fraction_theta_max 0.997
_diffrn_measurement_device
;
RAXIS conversion
;
_diffrn_measurement_method dtprofit.ref
_diffrn_radiation_detector RX
_diffrn_radiation_monochromator graphite
_diffrn_radiation_probe x-ray
_diffrn_radiation_source 'Sealed Tube'
_diffrn_radiation_type MoK\a
_diffrn_radiation_wavelength 0.71073
_diffrn_reflns_av_R_equivalents 0.0632
_diffrn_reflns_av_unetI/netI 0.0367
_diffrn_reflns_limit_h_max 12
_diffrn_reflns_limit_h_min -12
_diffrn_reflns_limit_k_max 18
_diffrn_reflns_limit_k_min -18
_diffrn_reflns_limit_l_max 22
_diffrn_reflns_limit_l_min -22
_diffrn_reflns_number 55476
_diffrn_reflns_reduction_process 'Lp corrections applied'
_diffrn_reflns_theta_full 26.42
_diffrn_reflns_theta_max 26.42
_diffrn_reflns_theta_min 2.39
_diffrn_source_current 40.0000
_diffrn_source_power 2.0000
_diffrn_source_voltage 50.0000
_exptl_absorpt_coefficient_mu 1.591
_exptl_absorpt_correction_T_max 0.853
_exptl_absorpt_correction_T_min 0.826
_exptl_absorpt_correction_type multi-scan
_exptl_crystal_colour colourless
_exptl_crystal_density_diffrn 1.557
_exptl_crystal_density_method 'not measured'
_exptl_crystal_description prism
_exptl_crystal_F_000 1248
_exptl_crystal_size_max 0.2
_exptl_crystal_size_mid 0.1
_exptl_crystal_size_min 0.1
_refine_diff_density_max 0.319
_refine_diff_density_min -0.363
_refine_diff_density_rms 0.057
_refine_ls_abs_structure_details 'Flack H D (1983), Acta Cryst. A39, 876-881'
_refine_ls_abs_structure_Flack 0.025(17)
_refine_ls_extinction_coef 0.0080(3)
_refine_ls_extinction_expression Fc^*^=kFc[1+0.001xFc^2^\l^3^/sin(2\q)]^-1/4^
_refine_ls_extinction_method SHELXL
_refine_ls_goodness_of_fit_ref 1.07
_refine_ls_hydrogen_treatment mixed
_refine_ls_matrix_type full
_refine_ls_number_parameters 300
_refine_ls_number_reflns 5323
_refine_ls_number_restraints 3
_refine_ls_restrained_S_all 1.07
_refine_ls_R_factor_all 0.0342
_refine_ls_R_factor_gt 0.0291
_refine_ls_shift/su_max 0.001
_refine_ls_shift/su_mean 0
_refine_ls_structure_factor_coef Fsqd
_refine_ls_weighting_details 'calc w=1/[\s^2^(Fo^2^)+(0.0222P)^2^+0.3517P] where P=(Fo^2^+2Fc^2^)/3'
_refine_ls_weighting_scheme calc
_refine_ls_wR_factor_gt 0.0616
_refine_ls_wR_factor_ref 0.0644
_reflns_number_gt 4890
_reflns_number_total 5323
_reflns_threshold_expression >2\s(I)
_cod_data_source_file c5nj00071h1.cif
_cod_data_source_block shelxlakaradag-cdcnni-09-09
_cod_depositor_comments
;
The following automatic conversions were performed:

'_exptl_absorpt_correction_type' value 'Multi-scan' changed to
'multi-scan' according to
/usr/data/users/saulius/crontab/automatic-downloads/rss-feeds/RSC/lib/dictionaries/cif_core.dic
dictionary named 'cif_core.dic' version 2.4.2 from 2011-04-26.

Automatic conversion script
Id: cif_fix_values 3008 2015-01-20 13:52:24Z robertas 

 Adding full bibliography for 7054696--7054699.cif.
;
_cod_database_code 7054699
_diffrn_number_total 3033
_diffrn_reflns_av_sigmai/deti 0.1887

loop_
_symmetry_equiv_pos_as_xyz
'x, y, z'
'-x+1/2, -y, z+1/2'
'x+1/2, -y+1/2, -z'
'-x, y+1/2, -z+1/2'

loop_
_atom_site_label
_atom_site_type_symbol
_atom_site_fract_x
_atom_site_fract_y
_atom_site_fract_z
_atom_site_U_iso_or_equiv
_atom_site_adp_type
_atom_site_occupancy
_atom_site_symmetry_multiplicity
_atom_site_calc_flag
_atom_site_refinement_flags
Cd Cd 0.34055(2) 0.489224(15) 0.897516(12) 0.04546(9) Uani 1 1 d .
Ni Ni 0.07441(5) 0.78268(3) 0.78199(3) 0.05480(14) Uani 1 1 d .
O3 O 0.0920(3) 0.55380(18) 0.87336(16) 0.0659(7) Uani 1 1 d .
O1 O 0.5026(3) 0.39191(18) 0.98400(14) 0.0602(7) Uani 1 1 d .
O2 O 0.5565(3) 0.56156(17) 0.95199(15) 0.0629(7) Uani 1 1 d .
N2 N 0.4955(3) 0.4223(2) 0.81532(16) 0.0601(8) Uani 1 1 d .
H2C H 0.5476 0.465 0.7939 0.072 Uiso 1 1 calc R
H2D H 0.5523 0.3861 0.8412 0.072 Uiso 1 1 calc R
O4 O 0.2156(3) 0.44374(19) 0.77610(14) 0.0665(7) Uani 1 1 d .
N4 N 0.2348(3) 0.35160(19) 0.93145(17) 0.0564(8) Uani 1 1 d .
H4C H 0.1673 0.3631 0.9647 0.068 Uiso 1 1 calc R
H4D H 0.1946 0.3281 0.8906 0.068 Uiso 1 1 calc R
N1 N 0.2460(3) 0.5506(2) 1.00578(16) 0.0543(7) Uani 1 1 d .
H1D H 0.2236 0.5056 1.0368 0.065 Uiso 1 1 calc R
H1C H 0.3118 0.5834 1.0285 0.065 Uiso 1 1 calc R
N3 N 0.3897(4) 0.6292(2) 0.83958(19) 0.0731(10) Uani 1 1 d .
H3C H 0.4307 0.6193 0.7953 0.088 Uiso 1 1 calc R
H3D H 0.3097 0.6582 0.831 0.088 Uiso 1 1 calc R
C16 C -0.0373(4) 0.7883(3) 0.8665(2) 0.0582(9) Uani 1 1 d .
C1 C 0.3281(5) 0.2843(2) 0.9636(2) 0.0738(11) Uani 1 1 d .
H1A H 0.3831 0.2577 0.9241 0.089 Uiso 1 1 calc R
H1B H 0.2739 0.2373 0.9867 0.089 Uiso 1 1 calc R
C14 C 0.1939(4) 0.7722(3) 0.7013(2) 0.0699(11) Uani 1 1 d .
C2 C 0.4226(5) 0.3254(3) 1.0209(2) 0.0698(11) Uani 1 1 d .
H2A H 0.3689 0.3521 1.0608 0.084 Uiso 1 1 calc R
H2B H 0.4826 0.2801 1.0421 0.084 Uiso 1 1 calc R
C4 C 0.6623(4) 0.5083(3) 0.9844(2) 0.0679(10) Uani 1 1 d .
H4A H 0.7235 0.545 1.0145 0.081 Uiso 1 1 calc R
H4B H 0.7166 0.4793 0.9459 0.081 Uiso 1 1 calc R
C3 C 0.5923(4) 0.4410(3) 1.0314(2) 0.0699(11) Uani 1 1 d .
H3A H 0.6597 0.4015 1.0542 0.084 Uiso 1 1 calc R
H3B H 0.5399 0.47 1.0707 0.084 Uiso 1 1 calc R
N7 N -0.1065(4) 0.7904(3) 0.9179(2) 0.0790(11) Uani 1 1 d .
C5 C 0.6027(5) 0.6361(3) 0.9110(3) 0.0820(14) Uani 1 1 d .
H5A H 0.6571 0.6167 0.8685 0.098 Uiso 1 1 calc R
H5B H 0.6603 0.6739 0.9422 0.098 Uiso 1 1 calc R
C15 C -0.0669(4) 0.7234(3) 0.7305(2) 0.0598(10) Uani 1 1 d .
C8 C 0.0230(4) 0.5650(3) 0.9429(3) 0.0742(13) Uani 1 1 d .
H8A H -0.007 0.5075 0.9621 0.089 Uiso 1 1 calc R
H8B H -0.0576 0.6029 0.9368 0.089 Uiso 1 1 calc R
C12 C 0.4265(5) 0.3698(4) 0.7565(3) 0.0837(15) Uani 1 1 d .
H12A H 0.3874 0.3161 0.7782 0.1 Uiso 1 1 calc R
H12B H 0.4942 0.352 0.7194 0.1 Uiso 1 1 calc R
N8 N 0.2732(4) 0.7646(3) 0.6540(2) 0.1030(16) Uani 1 1 d .
N6 N -0.1580(4) 0.6903(3) 0.7007(2) 0.0807(10) Uani 1 1 d .
C13 C 0.2077(4) 0.8510(3) 0.8301(2) 0.0692(12) Uani 1 1 d .
C10 C 0.1025(5) 0.4977(3) 0.7517(2) 0.0826(13) Uani 1 1 d .
H10A H 0.0525 0.468 0.7119 0.099 Uiso 1 1 calc R
H10B H 0.1357 0.5548 0.7334 0.099 Uiso 1 1 calc R
C9 C 0.0115(5) 0.5107(3) 0.8172(3) 0.0835(14) Uani 1 1 d .
H9A H -0.0674 0.5475 0.8038 0.1 Uiso 1 1 calc R
H9B H -0.0222 0.4536 0.8352 0.1 Uiso 1 1 calc R
C6 C 0.4802(6) 0.6861(3) 0.8855(3) 0.0878(15) Uani 1 1 d .
H6A H 0.429 0.7076 0.9285 0.105 Uiso 1 1 calc R
H6B H 0.5095 0.7375 0.8566 0.105 Uiso 1 1 calc R
C7 C 0.1230(4) 0.6071(3) 0.9954(3) 0.0726(12) Uani 1 1 d .
H7A H 0.151 0.6649 0.976 0.087 Uiso 1 1 calc R
H7B H 0.0784 0.6167 1.0432 0.087 Uiso 1 1 calc R
C11 C 0.3156(5) 0.4216(4) 0.7199(2) 0.0939(17) Uani 1 1 d .
H11A H 0.3533 0.4756 0.6979 0.113 Uiso 1 1 calc R
H11B H 0.2729 0.3864 0.6807 0.113 Uiso 1 1 calc R
N5 N 0.2887(4) 0.8971(3) 0.8570(3) 0.1011(15) Uani 1 1 d .
O1W O 0.4096(3) 0.6141(2) 0.58203(17) 0.0829(9) Uani 1 1 d D
O2W O 0.6117(4) 0.5695(3) 0.6906(2) 0.0908(10) Uani 1 1 d D
H1F H 0.4869 0.5974 0.6086 0.070(13) Uiso 1 1 d .
H1E H 0.3791 0.6592 0.6002 0.072(14) Uiso 1 1 d D
H2E H 0.646(6) 0.523(3) 0.675(3) 0.14(3) Uiso 1 1 d D
H2F H 0.675(4) 0.604(3) 0.691(3) 0.11(2) Uiso 1 1 d D

loop_
_atom_site_aniso_label
_atom_site_aniso_U_11
_atom_site_aniso_U_22
_atom_site_aniso_U_33
_atom_site_aniso_U_23
_atom_site_aniso_U_13
_atom_site_aniso_U_12
Cd 0.04725(14) 0.04446(13) 0.04465(13) -0.00078(10) 0.00189(11) -0.00251(10)
Ni 0.0538(3) 0.0520(3) 0.0586(3) -0.0062(2) 0.0021(2) 0.0021(2)
O3 0.0513(15) 0.0636(16) 0.0829(19) -0.0039(14) -0.0147(14) -0.0024(13)
O1 0.0568(16) 0.0666(16) 0.0572(15) 0.0046(13) -0.0037(13) -0.0049(13)
O2 0.0577(16) 0.0589(16) 0.0719(17) 0.0049(13) 0.0000(13) -0.0117(13)
N2 0.061(2) 0.068(2) 0.0511(17) -0.0069(15) 0.0117(16) -0.0086(16)
O4 0.0737(18) 0.0742(18) 0.0516(15) 0.0026(13) -0.0080(14) -0.0090(15)
N4 0.0617(19) 0.0515(18) 0.0561(17) -0.0023(14) 0.0040(16) -0.0074(15)
N1 0.0540(18) 0.0503(17) 0.0585(18) -0.0067(14) 0.0043(15) 0.0019(14)
N3 0.088(3) 0.065(2) 0.067(2) 0.0169(17) -0.0074(19) -0.0096(18)
C16 0.056(2) 0.054(2) 0.064(2) -0.0033(18) -0.001(2) 0.0041(19)
C1 0.085(3) 0.044(2) 0.093(3) 0.0106(19) -0.003(3) -0.002(2)
C14 0.065(3) 0.071(3) 0.074(3) -0.017(2) 0.004(2) -0.011(2)
C2 0.067(3) 0.063(2) 0.079(3) 0.023(2) -0.005(2) 0.003(2)
C4 0.047(2) 0.088(3) 0.069(2) -0.008(2) -0.0086(18) 0.000(3)
C3 0.063(2) 0.081(3) 0.066(3) 0.001(2) -0.016(2) 0.001(2)
N7 0.080(3) 0.086(3) 0.072(2) -0.005(2) 0.012(2) 0.006(2)
C5 0.082(3) 0.076(3) 0.088(3) 0.010(3) -0.002(3) -0.033(2)
C15 0.057(2) 0.063(2) 0.059(2) -0.0034(19) 0.004(2) 0.005(2)
C8 0.046(2) 0.067(3) 0.109(4) 0.000(3) 0.006(2) 0.011(2)
C12 0.074(3) 0.101(4) 0.076(3) -0.039(3) 0.022(3) -0.021(3)
N8 0.089(3) 0.133(4) 0.087(3) -0.049(3) 0.026(3) -0.034(3)
N6 0.073(2) 0.086(3) 0.083(3) -0.0096(19) -0.009(2) -0.006(2)
C13 0.061(3) 0.077(3) 0.070(3) -0.022(2) 0.011(2) -0.003(2)
C10 0.096(3) 0.078(3) 0.074(3) 0.011(2) -0.039(3) -0.025(3)
C9 0.067(3) 0.072(3) 0.111(4) 0.012(3) -0.041(3) -0.003(2)
C6 0.119(4) 0.054(2) 0.091(3) 0.018(2) -0.016(3) -0.029(3)
C7 0.071(3) 0.059(2) 0.088(3) -0.013(2) 0.012(2) 0.014(2)
C11 0.105(4) 0.133(4) 0.044(2) -0.014(3) 0.007(3) -0.049(4)
N5 0.074(3) 0.117(3) 0.113(3) -0.053(3) 0.014(2) -0.024(3)
O1W 0.086(2) 0.081(2) 0.082(2) -0.0154(17) -0.0265(18) 0.0050(17)
O2W 0.064(2) 0.102(3) 0.106(3) 0.004(2) -0.0011(19) -0.013(2)

loop_
_atom_type_symbol
_atom_type_description
_atom_type_scat_dispersion_real
_atom_type_scat_dispersion_imag
_atom_type_scat_source
C C 0.0033 0.0016 'International Tables Vol C Tables 4.2.6.8 and 6.1.1.4'
H H 0 0 'International Tables Vol C Tables 4.2.6.8 and 6.1.1.4'
N N 0.0061 0.0033 'International Tables Vol C Tables 4.2.6.8 and 6.1.1.4'
O O 0.0106 0.006 'International Tables Vol C Tables 4.2.6.8 and 6.1.1.4'
Ni Ni 0.3393 1.1124 'International Tables Vol C Tables 4.2.6.8 and 6.1.1.4'
Cd Cd -0.8075 1.2024 'International Tables Vol C Tables 4.2.6.8 and 6.1.1.4'

loop_
_geom_angle_atom_site_label_1
_geom_angle_atom_site_label_2
_geom_angle_atom_site_label_3
_geom_angle
N2 Cd N1 161.42(11)
N2 Cd N4 93.77(11)
N1 Cd N4 87.68(11)
N2 Cd N3 88.53(13)
N1 Cd N3 95.42(12)
N4 Cd N3 163.17(11)
N2 Cd O2 84.15(10)
N1 Cd O2 80.50(11)
N4 Cd O2 128.51(10)
N3 Cd O2 68.31(10)
N2 Cd O4 69.74(11)
N1 Cd O4 128.46(11)
N4 Cd O4 77.64(10)
N3 Cd O4 87.58(10)
O2 Cd O4 145.01(9)
N2 Cd O3 130.01(10)
N1 Cd O3 68.53(10)
N4 Cd O3 88.13(10)
N3 Cd O3 77.72(11)
O2 Cd O3 131.08(9)
O4 Cd O3 61.94(9)
N2 Cd O1 75.67(10)
N1 Cd O1 87.77(9)
N4 Cd O1 68.14(10)
N3 Cd O1 128.42(11)
O2 Cd O1 61.52(9)
O4 Cd O1 128.84(9)
O3 Cd O1 147.38(9)
C13 Ni C14 88.64(18)
C13 Ni C16 90.00(17)
C14 Ni C16 176.16(18)
C13 Ni C15 174.87(19)
C14 Ni C15 91.72(17)
C16 Ni C15 89.96(17)
C9 O3 C8 114.6(3)
C9 O3 Cd 116.7(2)
C8 O3 Cd 109.1(2)
C3 O1 C2 114.6(3)
C3 O1 Cd 115.4(2)
C2 O1 Cd 109.6(2)
C5 O2 C4 115.4(3)
C5 O2 Cd 113.4(2)
C4 O2 Cd 120.6(2)
C12 N2 Cd 113.0(2)
C12 N2 H2C 109
Cd N2 H2C 109
C12 N2 H2D 109
Cd N2 H2D 109
H2C N2 H2D 107.8
C10 O4 C11 115.6(3)
C10 O4 Cd 117.9(2)
C11 O4 Cd 109.7(2)
C1 N4 Cd 115.4(2)
C1 N4 H4C 108.4
Cd N4 H4C 108.4
C1 N4 H4D 108.4
Cd N4 H4D 108.4
H4C N4 H4D 107.5
C7 N1 Cd 116.0(2)
C7 N1 H1D 108.3
Cd N1 H1D 108.3
C7 N1 H1C 108.3
Cd N1 H1C 108.3
H1D N1 H1C 107.4
C6 N3 Cd 112.5(2)
C6 N3 H3C 109.1
Cd N3 H3C 109.1
C6 N3 H3D 109.1
Cd N3 H3D 109.1
H3C N3 H3D 107.8
N7 C16 Ni 178.9(4)
N4 C1 C2 111.1(3)
N4 C1 H1A 109.4
C2 C1 H1A 109.4
N4 C1 H1B 109.4
C2 C1 H1B 109.4
H1A C1 H1B 108
N8 C14 Ni 176.4(4)
O1 C2 C1 107.4(3)
O1 C2 H2A 110.2
C1 C2 H2A 110.2
O1 C2 H2B 110.2
C1 C2 H2B 110.2
H2A C2 H2B 108.5
O2 C4 C3 106.6(3)
O2 C4 H4A 110.4
C3 C4 H4A 110.4
O2 C4 H4B 110.4
C3 C4 H4B 110.4
H4A C4 H4B 108.6
O1 C3 C4 106.9(3)
O1 C3 H3A 110.3
C4 C3 H3A 110.3
O1 C3 H3B 110.3
C4 C3 H3B 110.3
H3A C3 H3B 108.6
O2 C5 C6 108.0(4)
O2 C5 H5A 110.1
C6 C5 H5A 110.1
O2 C5 H5B 110.1
C6 C5 H5B 110.1
H5A C5 H5B 108.4
N6 C15 Ni 176.3(4)
O3 C8 C7 107.4(3)
O3 C8 H8A 110.2
C7 C8 H8A 110.2
O3 C8 H8B 110.2
C7 C8 H8B 110.2
H8A C8 H8B 108.5
N2 C12 C11 111.5(4)
N2 C12 H12A 109.3
C11 C12 H12A 109.3
N2 C12 H12B 109.3
C11 C12 H12B 109.3
H12A C12 H12B 108
N5 C13 Ni 176.1(5)
O4 C10 C9 106.7(3)
O4 C10 H10A 110.4
C9 C10 H10A 110.4
O4 C10 H10B 110.4
C9 C10 H10B 110.4
H10A C10 H10B 108.6
O3 C9 C10 107.2(3)
O3 C9 H9A 110.3
C10 C9 H9A 110.3
O3 C9 H9B 110.3
C10 C9 H9B 110.3
H9A C9 H9B 108.5
N3 C6 C5 111.0(4)
N3 C6 H6A 109.4
C5 C6 H6A 109.4
N3 C6 H6B 109.4
C5 C6 H6B 109.4
H6A C6 H6B 108
N1 C7 C8 111.2(3)
N1 C7 H7A 109.4
C8 C7 H7A 109.4
N1 C7 H7B 109.4
C8 C7 H7B 109.4
H7A C7 H7B 108
O4 C11 C12 107.4(3)
O4 C11 H11A 110.2
C12 C11 H11A 110.2
O4 C11 H11B 110.2
C12 C11 H11B 110.2
H11A C11 H11B 108.5
H1F O1W H1E 108.5(3)
H2E O2W H2F 104(6)

loop_
_geom_bond_atom_site_label_1
_geom_bond_atom_site_label_2
_geom_bond_distance
Cd N2 2.327(3)
Cd N1 2.333(3)
Cd N4 2.378(3)
Cd N3 2.386(3)
Cd O2 2.546(3)
Cd O4 2.580(3)
Cd O3 2.625(3)
Cd O1 2.641(3)
Ni C13 1.857(5)
Ni C14 1.857(5)
Ni C16 1.862(4)
Ni C15 1.872(4)
O3 C9 1.426(5)
O3 C8 1.423(5)
O1 C3 1.419(5)
O1 C2 1.423(5)
O2 C5 1.408(5)
O2 C4 1.421(4)
N2 C12 1.474(5)
N2 H2C 0.9
N2 H2D 0.9
O4 C10 1.427(5)
O4 C11 1.435(5)
N4 C1 1.469(5)
N4 H4C 0.9
N4 H4D 0.9
N1 C7 1.472(5)
N1 H1D 0.9
N1 H1C 0.9
N3 C6 1.472(5)
N3 H3C 0.9
N3 H3D 0.9
C16 N7 1.139(5)
C1 C2 1.505(6)
C1 H1A 0.97
C1 H1B 0.97
C14 N8 1.148(5)
C2 H2A 0.97
C2 H2B 0.97
C4 C3 1.477(6)
C4 H4A 0.97
C4 H4B 0.97
C3 H3A 0.97
C3 H3B 0.97
C5 C6 1.473(7)
C5 H5A 0.97
C5 H5B 0.97
C15 N6 1.142(5)
C8 C7 1.489(6)
C8 H8A 0.97
C8 H8B 0.97
C12 C11 1.476(7)
C12 H12A 0.97
C12 H12B 0.97
C13 N5 1.149(5)
C10 C9 1.479(6)
C10 H10A 0.97
C10 H10B 0.97
C9 H9A 0.97
C9 H9B 0.97
C6 H6A 0.97
C6 H6B 0.97
C7 H7A 0.97
C7 H7B 0.97
C11 H11A 0.97
C11 H11B 0.97
O1W H1F 0.921(3)
O1W H1E 0.805(3)
O2W H2E 0.81(2)
O2W H2F 0.80(2)

loop_
_geom_torsion_atom_site_label_1
_geom_torsion_atom_site_label_2
_geom_torsion_atom_site_label_3
_geom_torsion_atom_site_label_4
_geom_torsion
N2 Cd O3 C9 32.2(3)
N1 Cd O3 C9 -149.4(3)
N4 Cd O3 C9 -61.2(3)
N3 Cd O3 C9 109.7(3)
O2 Cd O3 C9 155.9(3)
O4 Cd O3 C9 15.8(3)
O1 Cd O3 C9 -103.2(3)
N2 Cd O3 C8 164.0(2)
N1 Cd O3 C8 -17.6(2)
N4 Cd O3 C8 70.7(2)
N3 Cd O3 C8 -118.5(3)
O2 Cd O3 C8 -72.3(3)
O4 Cd O3 C8 147.6(3)
O1 Cd O3 C8 28.6(3)
N2 Cd O1 C3 111.1(3)
N1 Cd O1 C3 -60.4(3)
N4 Cd O1 C3 -148.8(3)
N3 Cd O1 C3 34.7(3)
O2 Cd O1 C3 20.0(2)
O4 Cd O1 C3 159.4(2)
O3 Cd O1 C3 -102.6(3)
N2 Cd O1 C2 -117.8(3)
N1 Cd O1 C2 70.7(2)
N4 Cd O1 C2 -17.7(2)
N3 Cd O1 C2 165.9(2)
O2 Cd O1 C2 151.1(3)
O4 Cd O1 C2 -69.4(3)
O3 Cd O1 C2 28.5(3)
N2 Cd O2 C5 80.4(3)
N1 Cd O2 C5 -110.1(3)
N4 Cd O2 C5 170.6(3)
N3 Cd O2 C5 -10.3(3)
O4 Cd O2 C5 39.3(3)
O3 Cd O2 C5 -59.8(3)
O1 Cd O2 C5 157.3(3)
N2 Cd O2 C4 -62.6(3)
N1 Cd O2 C4 106.9(3)
N4 Cd O2 C4 27.5(3)
N3 Cd O2 C4 -153.4(3)
O4 Cd O2 C4 -103.7(3)
O3 Cd O2 C4 157.2(2)
O1 Cd O2 C4 14.2(2)
N1 Cd N2 C12 151.1(4)
N4 Cd N2 C12 57.2(3)
N3 Cd N2 C12 -106.2(3)
O2 Cd N2 C12 -174.5(3)
O4 Cd N2 C12 -18.2(3)
O3 Cd N2 C12 -33.6(4)
O1 Cd N2 C12 123.4(3)
N2 Cd O4 C10 -148.2(3)
N1 Cd O4 C10 36.2(3)
N4 Cd O4 C10 113.1(3)
N3 Cd O4 C10 -58.8(3)
O2 Cd O4 C10 -103.9(3)
O3 Cd O4 C10 18.5(3)
O1 Cd O4 C10 161.3(3)
N2 Cd O4 C11 -13.0(3)
N1 Cd O4 C11 171.3(3)
N4 Cd O4 C11 -111.8(3)
N3 Cd O4 C11 76.3(3)
O2 Cd O4 C11 31.2(3)
O3 Cd O4 C11 153.7(3)
O1 Cd O4 C11 -63.6(3)
N2 Cd N4 C1 58.6(3)
N1 Cd N4 C1 -102.9(3)
N3 Cd N4 C1 156.0(4)
O2 Cd N4 C1 -27.0(3)
O4 Cd N4 C1 126.9(3)
O3 Cd N4 C1 -171.5(3)
O1 Cd N4 C1 -14.4(2)
N2 Cd N1 C7 162.2(3)
N4 Cd N1 C7 -102.9(3)
N3 Cd N1 C7 60.5(3)
O2 Cd N1 C7 127.4(3)
O4 Cd N1 C7 -30.7(3)
O3 Cd N1 C7 -14.0(2)
O1 Cd N1 C7 -171.1(3)
N2 Cd N3 C6 -104.5(3)
N1 Cd N3 C6 57.4(3)
N4 Cd N3 C6 157.4(4)
O2 Cd N3 C6 -20.2(3)
O4 Cd N3 C6 -174.2(3)
O3 Cd N3 C6 124.0(3)
O1 Cd N3 C6 -34.1(4)
C13 Ni C16 N7 -15E1(2)
C14 Ni C16 N7 -8E1(2)
C15 Ni C16 N7 4E1(2)
Cd N4 C1 C2 45.1(4)
C13 Ni C14 N8 48(7)
C16 Ni C14 N8 -21(8)
C15 Ni C14 N8 -137(7)
C3 O1 C2 C1 176.6(3)
Cd O1 C2 C1 45.0(4)
N4 C1 C2 O1 -60.7(4)
C5 O2 C4 C3 173.6(3)
Cd O2 C4 C3 -44.1(4)
C2 O1 C3 C4 -178.0(3)
Cd O1 C3 C4 -49.3(4)
O2 C4 C3 O1 58.6(4)
C4 O2 C5 C6 -176.7(4)
Cd O2 C5 C6 38.3(4)
C13 Ni C15 N6 -48(7)
C14 Ni C15 N6 -142(6)
C16 Ni C15 N6 42(6)
C9 O3 C8 C7 177.7(3)
Cd O3 C8 C7 44.7(4)
Cd N2 C12 C11 49.6(4)
C14 Ni C13 N5 70(6)
C16 Ni C13 N5 -114(6)
C15 Ni C13 N5 -24(7)
C11 O4 C10 C9 178.8(3)
Cd O4 C10 C9 -48.6(4)
C8 O3 C9 C10 -175.1(3)
Cd O3 C9 C10 -45.8(4)
O4 C10 C9 O3 59.6(4)
Cd N3 C6 C5 49.8(5)
O2 C5 C6 N3 -58.4(5)
Cd N1 C7 C8 44.7(4)
O3 C8 C7 N1 -60.1(5)
C10 O4 C11 C12 177.4(4)
Cd O4 C11 C12 41.1(4)
N2 C12 C11 O4 -61.1(5)
